data_7062164
loop_
_publ_author_name
'Li, Junhong'
'Yuan, Lisha'
'Yang, Qinrong'
'Zhang, Ningjin'
'Bao, Xiaoping'

_publ_section_title
;
 Two carbazole disulfonamide-diamide macrocycles with semi-flexible
 meta-xylyl linkages for anion recognition
;
_journal_issue 5
_journal_name_full 'New Journal of Chemistry'
_journal_page_first 2343
_journal_page_last 2349
_journal_paper_doi 10.1039/D2NJ04412A
_journal_volume 47
_journal_year 2023
_chemical_formula_moiety 'C43 H46 N6 O6 S2, C2 H6 O S, 2[SOC2H6]'
_chemical_formula_sum 'C45 H52 N6 O7 S3'
_chemical_formula_weight 885.10
_space_group_crystal_system orthorhombic
_space_group_IT_number 61
_space_group_name_Hall '-P 2ac 2ab'
_space_group_name_H-M_alt 'P b c a'
_atom_sites_solution_hydrogens mixed
_atom_sites_solution_primary dual
_audit_creation_date 2022-11-21
_audit_creation_method
;
Olex2 1.5
(compiled 2022.04.07 svn.rca3783a0 for OlexSys, GUI svn.r6498)
;
_audit_update_record
;
2022-11-21 deposited with the CCDC.	2022-12-11 downloaded from the CCDC.
;
_cell_angle_alpha 90
_cell_angle_beta 90
_cell_angle_gamma 90
_cell_formula_units_Z 8
_cell_length_a 9.5150(13)
_cell_length_b 19.552(3)
_cell_length_c 57.266(8)
_cell_measurement_reflns_used 9901
_cell_measurement_temperature 273.15
_cell_measurement_theta_max 26.39
_cell_measurement_theta_min 2.20
_cell_volume 10654(3)
_computing_cell_refinement 'SAINT V8.38A (Bruker, 2018)'
_computing_data_reduction 'SAINT V8.38A (Bruker, 2018)'
_computing_molecular_graphics 'Olex2 1.5 (Dolomanov et al., 2009)'
_computing_publication_material 'Olex2 1.5 (Dolomanov et al., 2009)'
_computing_structure_refinement 'SHELXL 2018/3 (Sheldrick, 2015)'
_computing_structure_solution 'SHELXT 2018/2 (Sheldrick, 2018)'
_diffrn_ambient_temperature 273.15
_diffrn_measured_fraction_theta_full 0.999
_diffrn_measured_fraction_theta_max 0.999
_diffrn_measurement_device_type 'Bruker APEX-II CCD'
_diffrn_measurement_method '\f and \w scans'
_diffrn_radiation_type MoK\a
_diffrn_radiation_wavelength 0.71073
_diffrn_reflns_av_R_equivalents 0.0634
_diffrn_reflns_av_unetI/netI 0.0208
_diffrn_reflns_Laue_measured_fraction_full 0.999
_diffrn_reflns_Laue_measured_fraction_max 0.999
_diffrn_reflns_limit_h_max 11
_diffrn_reflns_limit_h_min -11
_diffrn_reflns_limit_k_max 23
_diffrn_reflns_limit_k_min -23
_diffrn_reflns_limit_l_max 65
_diffrn_reflns_limit_l_min -68
_diffrn_reflns_number 182795
_diffrn_reflns_point_group_measured_fraction_full 0.999
_diffrn_reflns_point_group_measured_fraction_max 0.999
_diffrn_reflns_theta_full 25.027
_diffrn_reflns_theta_max 25.027
_diffrn_reflns_theta_min 2.201
_diffrn_source_current 1.4
_diffrn_source_power 0.07
_diffrn_source_voltage 50.0
_diffrn_standards_number 0
_exptl_absorpt_coefficient_mu 0.187
_exptl_absorpt_correction_T_max 0.7457
_exptl_absorpt_correction_T_min 0.6941
_exptl_absorpt_correction_type multi-scan
_exptl_absorpt_process_details
;
SADABS-2016/2 (Bruker,2016/2) was used for absorption correction.
wR2(int) was 0.1226 before and 0.0548 after correction.
The Ratio of minimum to maximum transmission is 0.9308.
The \l/2 correction factor is Not present.
;
_exptl_crystal_colour 'clear light colourless'
_exptl_crystal_colour_lustre clear
_exptl_crystal_colour_modifier light
_exptl_crystal_colour_primary colourless
_exptl_crystal_density_diffrn 1.104
_exptl_crystal_description block
_exptl_crystal_F_000 3744
_exptl_crystal_size_max 0.2
_exptl_crystal_size_mid 0.15
_exptl_crystal_size_min 0.15
_refine_diff_density_max 0.284
_refine_diff_density_min -0.473
_refine_diff_density_rms 0.045
_refine_ls_extinction_method none
_refine_ls_goodness_of_fit_ref 1.064
_refine_ls_hydrogen_treatment mixed
_refine_ls_matrix_type full
_refine_ls_number_parameters 634
_refine_ls_number_reflns 9401
_refine_ls_number_restraints 282
_refine_ls_restrained_S_all 1.051
_refine_ls_R_factor_all 0.0646
_refine_ls_R_factor_gt 0.0533
_refine_ls_shift/su_max 0.007
_refine_ls_shift/su_mean 0.001
_refine_ls_structure_factor_coef Fsqd
_refine_ls_weighting_details 'w=1/[\s^2^(Fo^2^)+(0.0687P)^2^+6.1579P] where P=(Fo^2^+2Fc^2^)/3'
_refine_ls_weighting_scheme calc
_refine_ls_wR_factor_gt 0.1388
_refine_ls_wR_factor_ref 0.1455
_reflns_Friedel_coverage 0.000
_reflns_number_gt 7650
_reflns_number_total 9401
_reflns_threshold_expression 'I > 2\s(I)'
_cod_data_source_file d2nj04412a2.cif
_cod_data_source_block 1_a
_cod_depositor_comments 'Adding full bibliography for 7062164.cif.'
_cod_database_code 7062164
_shelx_shelxl_version_number 2018/3
_shelx_space_group_comment
;
The symmetry employed for this shelxl refinement is uniquely defined
by the following loop, which should always be used as a source of
symmetry information in preference to the above space-group names.
They are only intended as comments.
;
_olex2_refinement_description
;
1. Fixed Uiso
 At 1.2 times of:
  All C(H) groups, All C(H,H) groups, All N(H) groups
 At 1.5 times of:
  All C(H,H,H) groups
2. Restrained distances
 C17A-C18A \\sim C17B-C19B
 with sigma of 0.02
 C4A-C3A \\sim C4B-C1B
 with sigma of 0.02
 C4A-C2A \\sim C4B-C3B
 with sigma of 0.02
 C19A-C18A \\sim C20B-C19B
 with sigma of 0.04
 C2A-C3A \\sim C3B-C1B
 with sigma of 0.04
 C13-C19A \\sim C13-C20B
 with sigma of 0.04
 C4A-C1A \\sim C4B-C2B
 with sigma of 0.02
 C17A-C19A \\sim C17B-C20B
 with sigma of 0.02
 C2A-C1A \\sim C3B-C2B
 with sigma of 0.04
 C13-C18A \\sim C13-C19B
 with sigma of 0.04
 C17A-C20A \\sim C17B-C18B
 with sigma of 0.02
 C3A-C1A \\sim C1B-C2B
 with sigma of 0.04
 C13-C20A \\sim C13-C18B
 with sigma of 0.04
 C19A-C20A \\sim C20B-C18B
 with sigma of 0.04
 C5-C2A \\sim C5-C3B
 with sigma of 0.04
 C5-C3A \\sim C5-C1B
 with sigma of 0.04
 C20A-C18A \\sim C18B-C19B
 with sigma of 0.04
 C5-C1A \\sim C5-C2B
 with sigma of 0.04
 C5-C4A \\sim C5-C4B
 with sigma of 0.02
 C13-C17A \\sim C13-C17B
 with sigma of 0.02
3. Rigid bond restraints
 All non-hydrogen atoms
 with sigma for 1-2 distances of 0.01 and sigma for 1-3 distances of 0.01
4. Rigid body (RIGU) restrains
 C17A
 with sigma for 1-2 distances of 0.004 and sigma for 1-3 distances of 0.004
 C17A, C19A, C20A, C18A, C19B, C20B, C18B, C17B
 with sigma for 1-2 distances of 0.004 and sigma for 1-3 distances of 0.004
 C4A, C2A, C3A, C1A, C1B, C4B, C2B, C3B
 with sigma for 1-2 distances of 0.004 and sigma for 1-3 distances of 0.004
5. Others
 Sof(C1B)=Sof(H1Ba)=Sof(H1Bb)=Sof(H1Bc)=Sof(C4B)=Sof(C2B)=Sof(H2Ba)=Sof(H2Bb)=
 Sof(H2Bc)=Sof(C3B)=Sof(H3Ba)=Sof(H3Bb)=Sof(H3Bc)=1-FVAR(1)
 Sof(C4A)=Sof(C2A)=Sof(H2Aa)=Sof(H2Ab)=Sof(H2Ac)=Sof(C3A)=Sof(H3Aa)=Sof(H3Ab)=
 Sof(H3Ac)=Sof(C1A)=Sof(H1Aa)=Sof(H1Ab)=Sof(H1Ac)=FVAR(1)
 Sof(C19B)=Sof(H19d)=Sof(H19e)=Sof(H19f)=Sof(C20B)=Sof(H20d)=Sof(H20e)=
 Sof(H20f)=Sof(C18B)=Sof(H18d)=Sof(H18e)=Sof(H18f)=Sof(C17B)=1-FVAR(2)
 Sof(C17A)=Sof(C19A)=Sof(H19a)=Sof(H19b)=Sof(H19c)=Sof(C20A)=Sof(H20a)=
 Sof(H20b)=Sof(H20c)=Sof(C18A)=Sof(H18a)=Sof(H18b)=Sof(H18c)=FVAR(2)
6.a Riding coordinates:
 C2A(H2Aa,H2Ab,H2Ac), C3A(H3Aa,H3Ab,H3Ac), C1A(H1Aa,H1Ab,H1Ac), C1B(H1Ba,H1Bb,
 H1Bc), C2B(H2Ba,H2Bb,H2Bc), C3B(H3Ba,H3Bb,H3Bc), C19A(H19a,H19b,H19c),
 C20A(H20a,H20b,H20c), C18A(H18a,H18b,H18c), C19B(H19d,H19e,H19f), C20B(H20d,
 H20e,H20f), C18B(H18d,H18e,H18f)
6.b Secondary CH2 refined with riding coordinates:
 C36(H36a,H36b), C28(H28a,H28b), C21(H21a,H21b), C43(H43a,H43b)
6.c Aromatic/amide H refined with riding coordinates:
 N1(H1), N2(H2), N6(H6), C27(H27), C33(H33), C14(H14), C6(H6a), C12(H12),
 C42(H42), C31(H31), C10(H10), C38(H38), C32(H32), C25(H25), C40(H40), C39(H39),
  C24(H24), C23(H23)
6.d Idealised Me refined as rotating group:
 C44(H44a,H44b,H44c), C45(H45a,H45b,H45c)
;
_smtbx_masks_void_probe_radius 1.2
_smtbx_masks_void_truncation_radius 1.2
_olex2_submission_special_instructions 'No special instructions were received'

loop_
_space_group_symop_operation_xyz
'x, y, z'
'-x+1/2, -y, z+1/2'
'x+1/2, -y+1/2, -z'
'-x, y+1/2, -z+1/2'
'-x, -y, -z'
'x-1/2, y, -z-1/2'
'-x-1/2, y-1/2, z'
'x, -y-1/2, z-1/2'

loop_
_atom_site_label
_atom_site_type_symbol
_atom_site_fract_x
_atom_site_fract_y
_atom_site_fract_z
_atom_site_U_iso_or_equiv
_atom_site_adp_type
_atom_site_occupancy
_atom_site_site_symmetry_order
_atom_site_calc_flag
_atom_site_refinement_flags_posn
_atom_site_refinement_flags_adp
_atom_site_refinement_flags_occupancy
_atom_site_disorder_assembly
_atom_site_disorder_group
S1 S 0.48642(8) 0.68743(3) 0.64958(2) 0.05254(18) Uani 1 1 d . U . . .
S2 S 0.96666(7) 0.49057(4) 0.64454(2) 0.0596(2) Uani 1 1 d . U . . .
O4 O 0.85885(18) 0.42906(9) 0.51643(3) 0.0533(4) Uani 1 1 d . U . . .
O3 O 0.4088(2) 0.71233(9) 0.51357(3) 0.0620(5) Uani 1 1 d . U . . .
O1 O 0.3855(2) 0.74030(10) 0.65258(3) 0.0710(6) Uani 1 1 d . U . . .
O2 O 0.6321(2) 0.70394(11) 0.64760(4) 0.0709(6) Uani 1 1 d . U . . .
O5 O 0.9618(2) 0.56293(11) 0.64109(4) 0.0744(6) Uani 1 1 d . U . . .
O6 O 1.0981(2) 0.45654(14) 0.64610(4) 0.0868(7) Uani 1 1 d . U . . .
N4 N 0.60070(19) 0.55848(9) 0.51932(3) 0.0375(4) Uani 1 1 d . U . . .
N5 N 0.6501(2) 0.43006(10) 0.53481(4) 0.0419(5) Uani 1 1 d . U . . .
N1 N 0.6917(2) 0.56416(11) 0.66553(3) 0.0490(5) Uani 1 1 d . U . . .
H1 H 0.723603 0.585263 0.653466 0.059 Uiso 1 1 calc R U . . .
N3 N 0.3472(2) 0.61060(11) 0.52903(4) 0.0453(5) Uani 1 1 d . U . . .
N2 N 0.4466(3) 0.64560(12) 0.62655(4) 0.0576(6) Uani 1 1 d . U . . .
H2 H 0.511695 0.635250 0.616751 0.069 Uiso 1 1 calc R U . . .
N6 N 0.8792(3) 0.45723(13) 0.62338(4) 0.0638(6) Uani 1 1 d . U . . .
H6 H 0.846049 0.482534 0.612401 0.077 Uiso 1 1 calc R U . . .
C34 C 0.7265(2) 0.53205(12) 0.51507(4) 0.0386(5) Uani 1 1 d . U . . .
C35 C 0.7510(2) 0.45890(12) 0.52199(4) 0.0389(5) Uani 1 1 d . U . . .
C37 C 0.7701(3) 0.34391(11) 0.55977(4) 0.0413(5) Uani 1 1 d . U . . .
C30 C 0.5788(3) 0.62382(11) 0.51345(4) 0.0411(5) Uani 1 1 d . U . . .
C26 C 0.1948(2) 0.66319(12) 0.55901(4) 0.0419(5) Uani 1 1 d . U . . .
C29 C 0.4366(3) 0.65319(12) 0.51869(4) 0.0430(5) Uani 1 1 d . U . . .
C8 C 0.7531(3) 0.50872(13) 0.67602(4) 0.0460(6) Uani 1 1 d . U . . .
C36 C 0.6583(3) 0.35907(12) 0.54180(5) 0.0498(6) Uani 1 1 d . U . . .
H36A H 0.676233 0.331420 0.528053 0.060 Uiso 1 1 calc R U . . .
H36B H 0.567813 0.345362 0.548053 0.060 Uiso 1 1 calc R U . . .
C7 C 0.6723(3) 0.48918(13) 0.69545(4) 0.0463(6) Uani 1 1 d . U . . .
C27 C 0.2541(2) 0.63230(12) 0.57856(4) 0.0435(5) Uani 1 1 d . U . . .
H27 H 0.304483 0.591921 0.576686 0.052 Uiso 1 1 calc R U . . .
C33 C 0.8356(3) 0.56881(13) 0.50513(5) 0.0514(6) Uani 1 1 d . U . . .
H33 H 0.922964 0.548792 0.502618 0.062 Uiso 1 1 calc R U . . .
C15 C 0.4698(3) 0.63100(12) 0.67334(4) 0.0467(6) Uani 1 1 d . U . . .
C16 C 0.5706(3) 0.58062(13) 0.67748(4) 0.0460(6) Uani 1 1 d . U . . .
C14 C 0.3544(3) 0.63400(13) 0.68778(4) 0.0495(6) Uani 1 1 d . U . . .
H14 H 0.287356 0.667672 0.685035 0.059 Uiso 1 1 calc R U . . .
C11 C 0.5536(3) 0.53519(13) 0.69625(4) 0.0460(6) Uani 1 1 d . U . . .
C9 C 0.8721(3) 0.47163(13) 0.67011(4) 0.0483(6) Uani 1 1 d . U . . .
C6 C 0.7138(3) 0.43367(14) 0.70899(4) 0.0515(6) Uani 1 1 d . U . . .
H6A H 0.660006 0.421095 0.721853 0.062 Uiso 1 1 calc R U . . .
C28 C 0.2064(3) 0.63172(14) 0.53510(4) 0.0494(6) Uani 1 1 d . U . . .
H28A H 0.144758 0.592252 0.534335 0.059 Uiso 1 1 calc R U . . .
H28B H 0.173828 0.664588 0.523623 0.059 Uiso 1 1 calc R U . . .
C12 C 0.4355(3) 0.54001(13) 0.71036(4) 0.0495(6) Uani 1 1 d . U . . .
H12 H 0.424769 0.509750 0.722767 0.059 Uiso 1 1 calc R U . . .
C41 C 0.8642(3) 0.35459(13) 0.59876(4) 0.0522(6) Uani 1 1 d . U . . .
C22 C 0.2403(3) 0.65969(13) 0.60058(4) 0.0505(6) Uani 1 1 d . U . . .
C13 C 0.3331(3) 0.58903(13) 0.70633(4) 0.0497(6) Uani 1 1 d D U . . .
C42 C 0.7627(3) 0.36976(12) 0.58218(4) 0.0462(6) Uani 1 1 d . U . . .
H42 H 0.687989 0.397998 0.586236 0.055 Uiso 1 1 calc R U . . .
C31 C 0.6809(3) 0.66387(13) 0.50316(5) 0.0532(6) Uani 1 1 d . U . . .
H31 H 0.661949 0.708966 0.499074 0.064 Uiso 1 1 calc R U . . .
C10 C 0.9105(3) 0.41622(14) 0.68376(4) 0.0526(6) Uani 1 1 d . U . . .
H10 H 0.989649 0.391058 0.679639 0.063 Uiso 1 1 calc R U . . .
C5 C 0.8337(3) 0.39683(14) 0.70364(4) 0.0522(6) Uani 1 1 d D U . . .
C38 C 0.8830(3) 0.30221(13) 0.55406(5) 0.0526(6) Uani 1 1 d . U . . .
H38 H 0.890467 0.284740 0.539010 0.063 Uiso 1 1 calc R U . . .
C21 C 0.3019(3) 0.62450(15) 0.62177(5) 0.0618(7) Uani 1 1 d . U . . .
H21A H 0.244042 0.634707 0.635273 0.074 Uiso 1 1 calc R U . . .
H21B H 0.299650 0.575415 0.619330 0.074 Uiso 1 1 calc R U . . .
C32 C 0.8108(3) 0.63591(14) 0.49908(5) 0.0590(7) Uani 1 1 d . U . . .
H32 H 0.881515 0.662036 0.492289 0.071 Uiso 1 1 calc R U . . .
C25 C 0.1234(3) 0.72347(14) 0.56210(5) 0.0591(7) Uani 1 1 d . U . . .
H25 H 0.083085 0.745088 0.549281 0.071 Uiso 1 1 calc R U . . .
C40 C 0.9740(3) 0.31183(14) 0.59260(5) 0.0603(7) Uani 1 1 d . U . . .
H40 H 1.041574 0.300246 0.603646 0.072 Uiso 1 1 calc R U . . .
C17A C 0.2023(9) 0.5925(5) 0.72204(17) 0.059(2) Uani 0.599(13) 1 d D U P A 1
C39 C 0.9840(3) 0.28638(14) 0.57034(6) 0.0636(8) Uani 1 1 d . U . . .
H39 H 1.059175 0.258407 0.566261 0.076 Uiso 1 1 calc R U . . .
C24 C 0.1107(4) 0.75229(16) 0.58383(6) 0.0742(9) Uani 1 1 d . U . . .
H24 H 0.062586 0.793345 0.585628 0.089 Uiso 1 1 calc R U . . .
C23 C 0.1690(4) 0.72065(16) 0.60296(5) 0.0705(8) Uani 1 1 d . U . . .
H23 H 0.160222 0.740561 0.617640 0.085 Uiso 1 1 calc R U . . .
C4A C 0.8785(6) 0.3354(2) 0.71834(8) 0.0660(12) Uani 0.905(10) 1 d D U P B 1
C43 C 0.8567(4) 0.38298(16) 0.62309(5) 0.0764(9) Uani 1 1 d . U . . .
H43A H 0.765386 0.372732 0.629739 0.092 Uiso 1 1 calc R U . . .
H43B H 0.927538 0.361023 0.632699 0.092 Uiso 1 1 calc R U . . .
C2A C 1.0259(5) 0.3104(3) 0.71246(8) 0.101(2) Uani 0.905(10) 1 d D U P B 1
H2AA H 1.027766 0.291057 0.697034 0.152 Uiso 0.905(10) 1 d R U P B 1
H2AB H 1.055526 0.276647 0.723574 0.152 Uiso 0.905(10) 1 d R U P B 1
H2AC H 1.088226 0.348977 0.713084 0.152 Uiso 0.905(10) 1 d R U P B 1
C3A C 0.8792(7) 0.3548(3) 0.74395(6) 0.097(2) Uani 0.905(10) 1 d D U P B 1
H3AA H 0.940498 0.393473 0.745850 0.145 Uiso 0.905(10) 1 d R U P B 1
H3AB H 0.913098 0.317423 0.753240 0.145 Uiso 0.905(10) 1 d R U P B 1
H3AC H 0.786148 0.366933 0.748930 0.145 Uiso 0.905(10) 1 d R U P B 1
C1A C 0.7776(7) 0.2779(3) 0.71403(13) 0.131(3) Uani 0.905(10) 1 d D U P B 1
H1AA H 0.684808 0.291901 0.718522 0.197 Uiso 0.905(10) 1 d R U P B 1
H1AB H 0.805078 0.238801 0.723132 0.197 Uiso 0.905(10) 1 d R U P B 1
H1AC H 0.778228 0.266031 0.697762 0.197 Uiso 0.905(10) 1 d R U P B 1
S3 S 0.27292(9) 0.42325(4) 0.56181(2) 0.0673(2) Uani 1 1 d . U . . .
O7 O 0.3715(2) 0.47502(11) 0.55191(4) 0.0776(6) Uani 1 1 d . U . . .
C44 C 0.1019(3) 0.45826(19) 0.55887(7) 0.0815(10) Uani 1 1 d . U . . .
H44A H 0.101922 0.504645 0.564365 0.122 Uiso 1 1 calc R U . . .
H44B H 0.036702 0.431752 0.567914 0.122 Uiso 1 1 calc R U . . .
H44C H 0.074485 0.457330 0.542740 0.122 Uiso 1 1 calc R U . . .
C45 C 0.2867(4) 0.4310(2) 0.59264(6) 0.0912(11) Uani 1 1 d . U . . .
H45A H 0.381970 0.422658 0.597340 0.137 Uiso 1 1 calc R U . . .
H45B H 0.225793 0.398318 0.599980 0.137 Uiso 1 1 calc R U . . .
H45C H 0.259664 0.476380 0.597260 0.137 Uiso 1 1 calc R U . . .
C1B C 0.899(6) 0.2730(16) 0.7042(7) 0.11(2) Uani 0.095(10) 1 d D U P B 2
H1BA H 0.903645 0.284771 0.687924 0.167 Uiso 0.095(10) 1 d R U P B 2
H1BB H 0.819045 0.244121 0.706894 0.167 Uiso 0.095(10) 1 d R U P B 2
H1BC H 0.983145 0.249151 0.708604 0.167 Uiso 0.095(10) 1 d R U P B 2
C4B C 0.876(4) 0.3362(14) 0.7192(6) 0.069(9) Uani 0.095(10) 1 d D U P B 2
C2B C 1.012(4) 0.352(2) 0.7310(9) 0.13(3) Uani 0.095(10) 1 d D U P B 2
H2BA H 1.060162 0.384658 0.721127 0.193 Uiso 0.095(10) 1 d R U P B 2
H2BB H 1.070502 0.312838 0.733177 0.193 Uiso 0.095(10) 1 d R U P B 2
H2BC H 0.993842 0.373248 0.745887 0.193 Uiso 0.095(10) 1 d R U P B 2
C3B C 0.772(4) 0.317(3) 0.7384(8) 0.12(2) Uani 0.095(10) 1 d D U P B 2
H3BA H 0.753774 0.357746 0.747262 0.178 Uiso 0.095(10) 1 d R U P B 2
H3BB H 0.811784 0.282786 0.748362 0.178 Uiso 0.095(10) 1 d R U P B 2
H3BC H 0.684804 0.300326 0.731992 0.178 Uiso 0.095(10) 1 d R U P B 2
H5 H 0.580(3) 0.4501(13) 0.5366(4) 0.038(7) Uiso 1 1 d . . . . .
H3 H 0.373(3) 0.5702(16) 0.5336(5) 0.065(9) Uiso 1 1 d . . . . .
C19A C 0.2464(8) 0.6076(5) 0.74691(11) 0.098(3) Uani 0.599(13) 1 d D U P A 1
H19A H 0.164615 0.611277 0.756650 0.146 Uiso 0.599(13) 1 d R U P A 1
H19B H 0.297695 0.649877 0.747330 0.146 Uiso 0.599(13) 1 d R U P A 1
H19C H 0.305185 0.571227 0.752520 0.146 Uiso 0.599(13) 1 d R U P A 1
C20A C 0.1273(7) 0.5248(4) 0.72157(15) 0.094(3) Uani 0.599(13) 1 d D U P A 1
H20A H 0.038837 0.528749 0.729507 0.141 Uiso 0.599(13) 1 d R U P A 1
H20B H 0.184277 0.491079 0.729237 0.141 Uiso 0.599(13) 1 d R U P A 1
H20C H 0.111427 0.511269 0.705667 0.141 Uiso 0.599(13) 1 d R U P A 1
C18A C 0.1012(10) 0.6487(6) 0.71479(19) 0.135(6) Uani 0.599(13) 1 d D U P A 1
H18A H 0.066447 0.639420 0.699390 0.202 Uiso 0.599(13) 1 d R U P A 1
H18B H 0.148927 0.691980 0.714880 0.202 Uiso 0.599(13) 1 d R U P A 1
H18C H 0.023937 0.650240 0.725570 0.202 Uiso 0.599(13) 1 d R U P A 1
C19B C 0.1873(17) 0.6642(8) 0.7307(4) 0.160(10) Uani 0.401(13) 1 d D U P A 2
H19D H 0.149600 0.694492 0.719136 0.241 Uiso 0.401(13) 1 d R U P A 2
H19E H 0.279030 0.679642 0.735316 0.241 Uiso 0.401(13) 1 d R U P A 2
H19F H 0.126530 0.663632 0.744116 0.241 Uiso 0.401(13) 1 d R U P A 2
C20B C 0.1961(17) 0.5430(11) 0.7401(3) 0.177(13) Uani 0.401(13) 1 d D U P A 2
H20D H 0.203406 0.497577 0.733854 0.266 Uiso 0.401(13) 1 d R U P A 2
H20E H 0.274006 0.551497 0.750374 0.266 Uiso 0.401(13) 1 d R U P A 2
H20F H 0.109816 0.547247 0.748694 0.266 Uiso 0.401(13) 1 d R U P A 2
C18B C 0.0751(11) 0.5804(11) 0.7049(2) 0.144(9) Uani 0.401(13) 1 d D U P A 2
H18D H -0.010373 0.582387 0.713811 0.215 Uiso 0.401(13) 1 d R U P A 2
H18E H 0.084887 0.535717 0.698151 0.215 Uiso 0.401(13) 1 d R U P A 2
H18F H 0.072167 0.614067 0.692731 0.215 Uiso 0.401(13) 1 d R U P A 2
C17B C 0.1975(13) 0.5937(8) 0.7205(2) 0.063(4) Uani 0.401(13) 1 d D U P A 2

loop_
_atom_site_aniso_label
_atom_site_aniso_U_11
_atom_site_aniso_U_22
_atom_site_aniso_U_33
_atom_site_aniso_U_23
_atom_site_aniso_U_13
_atom_site_aniso_U_12
S1 0.0688(4) 0.0451(3) 0.0438(3) 0.0060(3) -0.0043(3) -0.0025(3)
S2 0.0509(4) 0.0770(5) 0.0508(4) -0.0024(3) 0.0089(3) -0.0057(3)
O4 0.0435(10) 0.0523(10) 0.0639(11) 0.0064(8) 0.0129(8) 0.0093(8)
O3 0.0701(12) 0.0389(10) 0.0772(13) 0.0148(9) -0.0007(10) 0.0126(9)
O1 0.1011(16) 0.0504(11) 0.0615(12) 0.0038(9) -0.0038(11) 0.0184(11)
O2 0.0741(13) 0.0706(13) 0.0679(13) 0.0176(10) -0.0067(10) -0.0196(11)
O5 0.0818(15) 0.0691(13) 0.0722(13) 0.0014(11) 0.0156(11) -0.0191(11)
O6 0.0516(12) 0.123(2) 0.0855(16) 0.0051(14) 0.0134(11) 0.0099(13)
N4 0.0407(10) 0.0349(10) 0.0370(10) 0.0053(8) 0.0020(8) -0.0004(8)
N5 0.0358(11) 0.0388(11) 0.0511(12) 0.0098(9) 0.0051(9) 0.0030(9)
N1 0.0553(12) 0.0557(13) 0.0362(10) 0.0079(9) 0.0042(9) 0.0001(10)
N3 0.0447(11) 0.0452(12) 0.0459(11) 0.0084(10) 0.0040(9) 0.0114(10)
N2 0.0677(15) 0.0644(14) 0.0407(11) 0.0043(10) 0.0005(10) 0.0024(12)
N6 0.0867(17) 0.0680(15) 0.0366(11) 0.0014(10) 0.0031(11) -0.0021(13)
C34 0.0364(12) 0.0424(12) 0.0370(11) 0.0029(10) 0.0032(9) -0.0012(10)
C35 0.0369(12) 0.0410(12) 0.0388(12) 0.0044(10) 0.0019(10) 0.0011(10)
C37 0.0500(14) 0.0304(11) 0.0436(13) 0.0069(10) 0.0025(10) -0.0038(10)
C30 0.0513(14) 0.0341(12) 0.0377(12) 0.0045(9) 0.0021(10) -0.0009(10)
C26 0.0340(12) 0.0428(13) 0.0491(13) 0.0045(10) 0.0022(10) 0.0020(10)
C29 0.0535(14) 0.0389(13) 0.0365(12) 0.0036(10) -0.0025(10) 0.0054(11)
C8 0.0501(14) 0.0527(14) 0.0353(12) -0.0015(11) -0.0064(11) -0.0019(11)
C36 0.0542(15) 0.0373(13) 0.0578(15) 0.0093(11) -0.0038(12) -0.0064(11)
C7 0.0523(14) 0.0533(14) 0.0331(12) 0.0012(10) -0.0015(10) 0.0003(12)
C27 0.0423(13) 0.0390(13) 0.0492(13) 0.0005(10) 0.0009(11) 0.0022(10)
C33 0.0456(14) 0.0508(15) 0.0576(15) 0.0074(12) 0.0133(12) -0.0043(12)
C15 0.0593(15) 0.0430(13) 0.0377(12) -0.0003(10) -0.0010(11) -0.0010(11)
C16 0.0537(14) 0.0497(14) 0.0345(12) 0.0010(10) 0.0001(11) -0.0031(11)
C14 0.0579(15) 0.0488(14) 0.0418(13) -0.0033(11) -0.0025(11) 0.0056(12)
C11 0.0538(14) 0.0534(14) 0.0308(11) 0.0017(10) -0.0023(10) 0.0035(12)
C9 0.0474(14) 0.0575(15) 0.0401(13) -0.0056(11) -0.0026(11) -0.0015(12)
C6 0.0650(17) 0.0577(15) 0.0319(12) 0.0015(11) -0.0005(11) 0.0042(13)
C28 0.0429(13) 0.0579(15) 0.0476(13) 0.0043(12) -0.0042(11) 0.0095(12)
C12 0.0573(15) 0.0545(15) 0.0366(12) 0.0047(11) 0.0015(11) 0.0007(12)
C41 0.0658(17) 0.0473(14) 0.0436(13) 0.0129(11) 0.0039(12) -0.0111(13)
C22 0.0536(15) 0.0499(15) 0.0480(14) 0.0029(12) 0.0014(12) -0.0064(12)
C13 0.0541(15) 0.0547(15) 0.0403(13) -0.0046(11) 0.0018(11) -0.0011(12)
C42 0.0488(14) 0.0392(13) 0.0505(14) 0.0042(11) 0.0100(11) 0.0018(11)
C31 0.0660(17) 0.0376(13) 0.0560(15) 0.0109(11) 0.0085(13) -0.0032(12)
C10 0.0508(15) 0.0638(17) 0.0433(14) -0.0100(12) -0.0053(11) 0.0083(13)
C5 0.0646(17) 0.0535(15) 0.0385(13) -0.0023(11) -0.0076(12) 0.0071(13)
C38 0.0651(17) 0.0407(13) 0.0519(14) -0.0030(11) 0.0020(13) 0.0111(12)
C21 0.079(2) 0.0608(17) 0.0459(14) 0.0047(12) -0.0028(14) -0.0148(15)
C32 0.0586(16) 0.0502(15) 0.0682(18) 0.0132(13) 0.0199(14) -0.0127(13)
C25 0.0582(17) 0.0538(16) 0.0654(17) 0.0070(13) 0.0012(14) 0.0186(13)
C40 0.0624(17) 0.0535(16) 0.0651(17) 0.0170(13) -0.0120(14) 0.0003(14)
C17A 0.062(5) 0.055(5) 0.061(5) 0.001(4) 0.011(4) 0.007(4)
C39 0.0631(18) 0.0501(16) 0.078(2) 0.0031(14) 0.0005(15) 0.0185(13)
C24 0.086(2) 0.0571(18) 0.079(2) -0.0051(15) 0.0085(17) 0.0251(16)
C23 0.086(2) 0.0661(19) 0.0591(17) -0.0126(14) 0.0102(16) 0.0113(16)
C4A 0.085(3) 0.061(3) 0.052(3) 0.0042(18) -0.004(2) 0.017(2)
C43 0.110(3) 0.076(2) 0.0430(15) 0.0075(14) 0.0033(16) -0.0214(19)
C2A 0.120(4) 0.105(4) 0.078(3) 0.014(3) 0.001(3) 0.061(3)
C3A 0.128(5) 0.112(4) 0.050(2) 0.015(2) -0.002(2) 0.051(3)
C1A 0.161(5) 0.071(3) 0.162(6) 0.040(3) -0.053(5) -0.020(3)
S3 0.0800(5) 0.0505(4) 0.0715(5) 0.0087(3) 0.0169(4) -0.0056(4)
O7 0.0642(13) 0.0660(13) 0.1025(17) 0.0287(12) 0.0307(12) 0.0044(10)
C44 0.067(2) 0.085(2) 0.092(2) 0.0136(19) 0.0020(18) -0.0201(18)
C45 0.103(3) 0.092(3) 0.078(2) 0.0137(19) -0.001(2) -0.011(2)
C1B 0.18(6) 0.067(15) 0.09(3) 0.000(19) -0.04(2) 0.05(3)
C4B 0.08(2) 0.058(18) 0.07(2) 0.009(12) -0.020(14) 0.007(15)
C2B 0.13(3) 0.07(3) 0.18(6) 0.05(3) -0.10(4) -0.02(3)
C3B 0.11(3) 0.14(4) 0.10(3) 0.08(3) 0.01(3) 0.07(3)
C19A 0.099(5) 0.125(8) 0.068(4) -0.035(4) 0.031(3) -0.007(5)
C20A 0.069(4) 0.103(5) 0.110(7) -0.011(5) 0.017(4) -0.025(3)
C18A 0.097(7) 0.153(9) 0.155(10) 0.082(8) 0.065(6) 0.063(7)
C19B 0.130(14) 0.146(10) 0.21(2) -0.096(12) 0.107(14) -0.030(11)
C20B 0.136(14) 0.26(2) 0.137(15) 0.116(18) 0.101(12) 0.102(17)
C18B 0.062(6) 0.29(3) 0.083(7) -0.027(10) 0.003(5) -0.055(10)
C17B 0.057(7) 0.090(9) 0.043(7) -0.007(6) 0.007(5) -0.006(7)

loop_
_atom_type_symbol
_atom_type_description
_atom_type_scat_dispersion_real
_atom_type_scat_dispersion_imag
_atom_type_scat_source
C C 0.0033 0.0016 'International Tables Vol C Tables 4.2.6.8 and 6.1.1.4'
H H 0.0000 0.0000 'International Tables Vol C Tables 4.2.6.8 and 6.1.1.4'
N N 0.0061 0.0033 'International Tables Vol C Tables 4.2.6.8 and 6.1.1.4'
O O 0.0106 0.0060 'International Tables Vol C Tables 4.2.6.8 and 6.1.1.4'
S S 0.1246 0.1234 'International Tables Vol C Tables 4.2.6.8 and 6.1.1.4'

loop_
_geom_angle_atom_site_label_1
_geom_angle_atom_site_label_2
_geom_angle_atom_site_label_3
_geom_angle
_geom_angle_site_symmetry_1
_geom_angle_site_symmetry_3
_geom_angle_publ_flag
O1 S1 O2 120.09(14) . . ?
O1 S1 N2 108.16(13) . . ?
O1 S1 C15 107.58(12) . . ?
O2 S1 N2 106.28(13) . . ?
O2 S1 C15 106.90(12) . . ?
N2 S1 C15 107.22(12) . . ?
O5 S2 N6 106.29(14) . . ?
O5 S2 C9 107.89(13) . . ?
O6 S2 O5 120.09(15) . . ?
O6 S2 N6 108.26(15) . . ?
O6 S2 C9 107.43(13) . . ?
N6 S2 C9 106.10(12) . . ?
C34 N4 C30 117.8(2) . . ?
C35 N5 C36 121.3(2) . . ?
C35 N5 H5 118.4(18) . . ?
C36 N5 H5 119.5(19) . . ?
C8 N1 H1 125.6 . . ?
C8 N1 C16 108.9(2) . . ?
C16 N1 H1 125.6 . . ?
C29 N3 C28 121.5(2) . . ?
C29 N3 H3 122(2) . . ?
C28 N3 H3 116(2) . . ?
S1 N2 H2 119.3 . . ?
C21 N2 S1 121.48(19) . . ?
C21 N2 H2 119.3 . . ?
S2 N6 H6 120.5 . . ?
C43 N6 S2 119.0(2) . . ?
C43 N6 H6 120.5 . . ?
N4 C34 C35 117.54(19) . . ?
N4 C34 C33 123.3(2) . . ?
C33 C34 C35 119.1(2) . . ?
O4 C35 N5 123.1(2) . . ?
O4 C35 C34 121.0(2) . . ?
N5 C35 C34 115.9(2) . . ?
C42 C37 C36 121.7(2) . . ?
C42 C37 C38 118.2(2) . . ?
C38 C37 C36 120.0(2) . . ?
N4 C30 C29 117.1(2) . . ?
N4 C30 C31 122.7(2) . . ?
C31 C30 C29 120.2(2) . . ?
C27 C26 C28 121.7(2) . . ?
C25 C26 C27 118.0(2) . . ?
C25 C26 C28 120.3(2) . . ?
O3 C29 N3 124.1(2) . . ?
O3 C29 C30 120.6(2) . . ?
N3 C29 C30 115.2(2) . . ?
N1 C8 C7 109.2(2) . . ?
N1 C8 C9 130.9(2) . . ?
C9 C8 C7 119.8(2) . . ?
N5 C36 C37 114.5(2) . . ?
N5 C36 H36A 108.6 . . ?
N5 C36 H36B 108.6 . . ?
C37 C36 H36A 108.6 . . ?
C37 C36 H36B 108.6 . . ?
H36A C36 H36B 107.6 . . ?
C8 C7 C11 106.5(2) . . ?
C6 C7 C8 119.9(2) . . ?
C6 C7 C11 133.6(2) . . ?
C26 C27 H27 119.0 . . ?
C22 C27 C26 122.0(2) . . ?
C22 C27 H27 119.0 . . ?
C34 C33 H33 121.0 . . ?
C32 C33 C34 118.0(2) . . ?
C32 C33 H33 121.0 . . ?
C16 C15 S1 120.86(19) . . ?
C14 C15 S1 120.7(2) . . ?
C14 C15 C16 118.4(2) . . ?
N1 C16 C15 130.9(2) . . ?
N1 C16 C11 109.2(2) . . ?
C15 C16 C11 119.9(2) . . ?
C15 C14 H14 118.4 . . ?
C15 C14 C13 123.2(2) . . ?
C13 C14 H14 118.4 . . ?
C16 C11 C7 106.3(2) . . ?
C12 C11 C7 133.9(2) . . ?
C12 C11 C16 119.7(2) . . ?
C8 C9 S2 120.7(2) . . ?
C10 C9 S2 120.0(2) . . ?
C10 C9 C8 119.1(2) . . ?
C7 C6 H6A 119.4 . . ?
C5 C6 C7 121.1(2) . . ?
C5 C6 H6A 119.4 . . ?
N3 C28 C26 113.8(2) . . ?
N3 C28 H28A 108.8 . . ?
N3 C28 H28B 108.8 . . ?
C26 C28 H28A 108.8 . . ?
C26 C28 H28B 108.8 . . ?
H28A C28 H28B 107.7 . . ?
C11 C12 H12 119.4 . . ?
C13 C12 C11 121.3(2) . . ?
C13 C12 H12 119.4 . . ?
C42 C41 C43 121.6(3) . . ?
C40 C41 C42 118.7(2) . . ?
C40 C41 C43 119.7(3) . . ?
C27 C22 C21 121.4(2) . . ?
C27 C22 C23 118.3(2) . . ?
C23 C22 C21 120.3(3) . . ?
C14 C13 C17A 122.4(4) . . ?
C14 C13 C17B 119.4(6) . . ?
C12 C13 C14 117.4(2) . . ?
C12 C13 C17A 120.1(4) . . ?
C12 C13 C17B 123.1(6) . . ?
C37 C42 C41 121.5(2) . . ?
C37 C42 H42 119.2 . . ?
C41 C42 H42 119.2 . . ?
C30 C31 H31 120.6 . . ?
C32 C31 C30 118.8(2) . . ?
C32 C31 H31 120.6 . . ?
C9 C10 H10 119.0 . . ?
C9 C10 C5 122.1(2) . . ?
C5 C10 H10 119.0 . . ?
C6 C5 C10 117.9(2) . . ?
C6 C5 C4A 121.2(3) . . ?
C6 C5 C4B 119.2(15) . . ?
C10 C5 C4A 120.9(3) . . ?
C10 C5 C4B 122.9(14) . . ?
C37 C38 H38 119.5 . . ?
C39 C38 C37 121.0(3) . . ?
C39 C38 H38 119.5 . . ?
N2 C21 C22 112.7(2) . . ?
N2 C21 H21A 109.0 . . ?
N2 C21 H21B 109.0 . . ?
C22 C21 H21A 109.0 . . ?
C22 C21 H21B 109.0 . . ?
H21A C21 H21B 107.8 . . ?
C33 C32 H32 120.3 . . ?
C31 C32 C33 119.4(2) . . ?
C31 C32 H32 120.3 . . ?
C26 C25 H25 119.5 . . ?
C26 C25 C24 120.9(3) . . ?
C24 C25 H25 119.5 . . ?
C41 C40 H40 119.7 . . ?
C39 C40 C41 120.6(3) . . ?
C39 C40 H40 119.7 . . ?
C19A C17A C13 109.5(6) . . ?
C19A C17A C18A 106.9(8) . . ?
C20A C17A C13 109.6(6) . . ?
C20A C17A C19A 108.7(7) . . ?
C20A C17A C18A 109.4(8) . . ?
C18A C17A C13 112.6(6) . . ?
C38 C39 H39 120.0 . . ?
C40 C39 C38 120.0(3) . . ?
C40 C39 H39 120.0 . . ?
C25 C24 H24 119.9 . . ?
C25 C24 C23 120.2(3) . . ?
C23 C24 H24 119.9 . . ?
C22 C23 H23 119.7 . . ?
C24 C23 C22 120.6(3) . . ?
C24 C23 H23 119.7 . . ?
C2A C4A C5 112.8(4) . . ?
C3A C4A C5 109.7(3) . . ?
C3A C4A C2A 106.9(4) . . ?
C1A C4A C5 108.7(4) . . ?
C1A C4A C2A 108.2(5) . . ?
C1A C4A C3A 110.5(5) . . ?
N6 C43 C41 111.7(2) . . ?
N6 C43 H43A 109.3 . . ?
N6 C43 H43B 109.3 . . ?
C41 C43 H43A 109.3 . . ?
C41 C43 H43B 109.3 . . ?
H43A C43 H43B 107.9 . . ?
C4A C2A H2AA 110.3 . . ?
C4A C2A H2AB 110.2 . . ?
C4A C2A H2AC 108.0 . . ?
H2AA C2A H2AB 109.5 . . ?
H2AA C2A H2AC 109.4 . . ?
H2AB C2A H2AC 109.5 . . ?
C4A C3A H3AA 108.1 . . ?
C4A C3A H3AB 110.3 . . ?
C4A C3A H3AC 110.2 . . ?
H3AA C3A H3AB 109.4 . . ?
H3AA C3A H3AC 109.4 . . ?
H3AB C3A H3AC 109.4 . . ?
C4A C1A H1AA 109.3 . . ?
C4A C1A H1AB 109.5 . . ?
C4A C1A H1AC 109.7 . . ?
H1AA C1A H1AB 109.4 . . ?
H1AA C1A H1AC 109.5 . . ?
H1AB C1A H1AC 109.5 . . ?
O7 S3 C44 106.20(14) . . ?
O7 S3 C45 105.85(17) . . ?
C44 S3 C45 97.39(19) . . ?
S3 C44 H44A 109.5 . . ?
S3 C44 H44B 109.5 . . ?
S3 C44 H44C 109.5 . . ?
H44A C44 H44B 109.5 . . ?
H44A C44 H44C 109.5 . . ?
H44B C44 H44C 109.5 . . ?
S3 C45 H45A 109.5 . . ?
S3 C45 H45B 109.5 . . ?
S3 C45 H45C 109.5 . . ?
H45A C45 H45B 109.5 . . ?
H45A C45 H45C 109.5 . . ?
H45B C45 H45C 109.5 . . ?
H1BA C1B H1BB 109.5 . . ?
H1BA C1B H1BC 109.5 . . ?
H1BB C1B H1BC 109.4 . . ?
C4B C1B H1BA 111.0 . . ?
C4B C1B H1BB 105.7 . . ?
C4B C1B H1BC 111.6 . . ?
C1B C4B C5 110(2) . . ?
C1B C4B C3B 108(2) . . ?
C2B C4B C5 109(2) . . ?
C2B C4B C1B 107(2) . . ?
C2B C4B C3B 107(2) . . ?
C3B C4B C5 116(2) . . ?
C4B C2B H2BA 106.4 . . ?
C4B C2B H2BB 112.7 . . ?
C4B C2B H2BC 109.3 . . ?
H2BA C2B H2BB 109.5 . . ?
H2BA C2B H2BC 109.5 . . ?
H2BB C2B H2BC 109.4 . . ?
C4B C3B H3BA 107.0 . . ?
C4B C3B H3BB 110.0 . . ?
C4B C3B H3BC 111.5 . . ?
H3BA C3B H3BB 109.5 . . ?
H3BA C3B H3BC 109.4 . . ?
H3BB C3B H3BC 109.5 . . ?
C17A C19A H19A 109.6 . . ?
C17A C19A H19B 109.4 . . ?
C17A C19A H19C 109.4 . . ?
H19A C19A H19B 109.5 . . ?
H19A C19A H19C 109.4 . . ?
H19B C19A H19C 109.5 . . ?
C17A C20A H20A 109.7 . . ?
C17A C20A H20B 109.2 . . ?
C17A C20A H20C 109.5 . . ?
H20A C20A H20B 109.5 . . ?
H20A C20A H20C 109.5 . . ?
H20B C20A H20C 109.5 . . ?
C17A C18A H18A 109.4 . . ?
C17A C18A H18B 109.7 . . ?
C17A C18A H18C 109.3 . . ?
H18A C18A H18B 109.6 . . ?
H18A C18A H18C 109.5 . . ?
H18B C18A H18C 109.4 . . ?
H19D C19B H19E 109.5 . . ?
H19D C19B H19F 109.5 . . ?
H19E C19B H19F 109.5 . . ?
C17B C19B H19D 108.7 . . ?
C17B C19B H19E 109.7 . . ?
C17B C19B H19F 109.9 . . ?
H20D C20B H20E 109.5 . . ?
H20D C20B H20F 109.5 . . ?
H20E C20B H20F 109.4 . . ?
C17B C20B H20D 109.3 . . ?
C17B C20B H20E 109.7 . . ?
C17B C20B H20F 109.4 . . ?
H18D C18B H18E 109.5 . . ?
H18D C18B H18F 109.5 . . ?
H18E C18B H18F 109.4 . . ?
C17B C18B H18D 109.7 . . ?
C17B C18B H18E 109.0 . . ?
C17B C18B H18F 109.8 . . ?
C19B C17B C13 108.5(10) . . ?
C20B C17B C13 111.5(10) . . ?
C20B C17B C19B 108.3(13) . . ?
C18B C17B C13 109.4(9) . . ?
C18B C17B C19B 110.1(13) . . ?
C18B C17B C20B 109.0(14) . . ?

loop_
_geom_bond_atom_site_label_1
_geom_bond_atom_site_label_2
_geom_bond_distance
_geom_bond_site_symmetry_2
_geom_bond_publ_flag
S1 O1 1.422(2) . ?
S1 O2 1.428(2) . ?
S1 N2 1.597(2) . ?
S1 C15 1.759(2) . ?
S2 O5 1.429(2) . ?
S2 O6 1.419(2) . ?
S2 N6 1.608(2) . ?
S2 C9 1.758(3) . ?
O4 C35 1.223(3) . ?
O3 C29 1.222(3) . ?
N4 C34 1.326(3) . ?
N4 C30 1.337(3) . ?
N5 C35 1.333(3) . ?
N5 C36 1.447(3) . ?
N5 H5 0.78(3) . ?
N1 H1 0.8600 . ?
N1 C8 1.370(3) . ?
N1 C16 1.379(3) . ?
N3 C29 1.330(3) . ?
N3 C28 1.444(3) . ?
N3 H3 0.87(3) . ?
N2 H2 0.8600 . ?
N2 C21 1.464(4) . ?
N6 H6 0.8600 . ?
N6 C43 1.467(4) . ?
C34 C35 1.502(3) . ?
C34 C33 1.385(3) . ?
C37 C36 1.510(3) . ?
C37 C42 1.381(3) . ?
C37 C38 1.388(3) . ?
C30 C29 1.500(3) . ?
C30 C31 1.380(3) . ?
C26 C27 1.391(3) . ?
C26 C28 1.505(3) . ?
C26 C25 1.372(3) . ?
C8 C7 1.405(3) . ?
C8 C9 1.387(4) . ?
C36 H36A 0.9700 . ?
C36 H36B 0.9700 . ?
C7 C11 1.445(3) . ?
C7 C6 1.391(4) . ?
C27 H27 0.9300 . ?
C27 C22 1.376(3) . ?
C33 H33 0.9300 . ?
C33 C32 1.377(4) . ?
C15 C16 1.395(4) . ?
C15 C14 1.376(4) . ?
C16 C11 1.403(3) . ?
C14 H14 0.9300 . ?
C14 C13 1.394(4) . ?
C11 C12 1.388(4) . ?
C9 C10 1.385(4) . ?
C6 H6A 0.9300 . ?
C6 C5 1.384(4) . ?
C28 H28A 0.9700 . ?
C28 H28B 0.9700 . ?
C12 H12 0.9300 . ?
C12 C13 1.386(4) . ?
C41 C42 1.386(4) . ?
C41 C40 1.384(4) . ?
C41 C43 1.501(4) . ?
C22 C21 1.513(4) . ?
C22 C23 1.378(4) . ?
C13 C17A 1.537(8) . ?
C13 C17B 1.527(12) . ?
C42 H42 0.9300 . ?
C31 H31 0.9300 . ?
C31 C32 1.372(4) . ?
C10 H10 0.9300 . ?
C10 C5 1.405(4) . ?
C5 C4A 1.528(4) . ?
C5 C4B 1.534(18) . ?
C38 H38 0.9300 . ?
C38 C39 1.374(4) . ?
C21 H21A 0.9700 . ?
C21 H21B 0.9700 . ?
C32 H32 0.9300 . ?
C25 H25 0.9300 . ?
C25 C24 1.371(4) . ?
C40 H40 0.9300 . ?
C40 C39 1.372(4) . ?
C17A C19A 1.514(11) . ?
C17A C20A 1.504(10) . ?
C17A C18A 1.519(10) . ?
C39 H39 0.9300 . ?
C24 H24 0.9300 . ?
C24 C23 1.375(4) . ?
C23 H23 0.9300 . ?
C4A C2A 1.522(7) . ?
C4A C3A 1.515(6) . ?
C4A C1A 1.499(7) . ?
C43 H43A 0.9700 . ?
C43 H43B 0.9700 . ?
C2A H2AA 0.9614 . ?
C2A H2AB 0.9591 . ?
C2A H2AC 0.9600 . ?
C3A H3AA 0.9602 . ?
C3A H3AB 0.9603 . ?
C3A H3AC 0.9601 . ?
C1A H1AA 0.9601 . ?
C1A H1AB 0.9606 . ?
C1A H1AC 0.9600 . ?
S3 O7 1.492(2) . ?
S3 C44 1.773(4) . ?
S3 C45 1.777(4) . ?
C44 H44A 0.9600 . ?
C44 H44B 0.9600 . ?
C44 H44C 0.9600 . ?
C45 H45A 0.9600 . ?
C45 H45B 0.9600 . ?
C45 H45C 0.9600 . ?
C1B H1BA 0.9602 . ?
C1B H1BB 0.9601 . ?
C1B H1BC 0.9604 . ?
C1B C4B 1.52(2) . ?
C4B C2B 1.50(2) . ?
C4B C3B 1.53(2) . ?
C2B H2BA 0.9600 . ?
C2B H2BB 0.9598 . ?
C2B H2BC 0.9604 . ?
C3B H3BA 0.9600 . ?
C3B H3BB 0.9598 . ?
C3B H3BC 0.9596 . ?
C19A H19A 0.9602 . ?
C19A H19B 0.9599 . ?
C19A H19C 0.9603 . ?
C20A H20A 0.9599 . ?
C20A H20B 0.9600 . ?
C20A H20C 0.9602 . ?
C18A H18A 0.9592 . ?
C18A H18B 0.9598 . ?
C18A H18C 0.9602 . ?
C19B H19D 0.9606 . ?
C19B H19E 0.9601 . ?
C19B H19F 0.9596 . ?
C19B C17B 1.500(15) . ?
C20B H20D 0.9600 . ?
C20B H20E 0.9600 . ?
C20B H20F 0.9602 . ?
C20B C17B 1.498(14) . ?
C18B H18D 0.9597 . ?
C18B H18E 0.9604 . ?
C18B H18F 0.9605 . ?
C18B C17B 1.490(14) . ?

loop_
_geom_torsion_atom_site_label_1
_geom_torsion_atom_site_label_2
_geom_torsion_atom_site_label_3
_geom_torsion_atom_site_label_4
_geom_torsion
_geom_torsion_site_symmetry_1
_geom_torsion_site_symmetry_2
_geom_torsion_site_symmetry_3
_geom_torsion_site_symmetry_4
_geom_torsion_publ_flag
S1 N2 C21 C22 113.9(2) . . . . ?
S1 C15 C16 N1 -0.5(4) . . . . ?
S1 C15 C16 C11 -178.62(19) . . . . ?
S1 C15 C14 C13 177.6(2) . . . . ?
S2 N6 C43 C41 -142.6(2) . . . . ?
S2 C9 C10 C5 -176.5(2) . . . . ?
O1 S1 N2 C21 -45.2(2) . . . . ?
O1 S1 C15 C16 -168.7(2) . . . . ?
O1 S1 C15 C14 13.6(2) . . . . ?
O2 S1 N2 C21 -175.4(2) . . . . ?
O2 S1 C15 C16 -38.5(2) . . . . ?
O2 S1 C15 C14 143.9(2) . . . . ?
O5 S2 N6 C43 -175.6(2) . . . . ?
O5 S2 C9 C8 35.4(2) . . . . ?
O5 S2 C9 C10 -149.1(2) . . . . ?
O6 S2 N6 C43 54.1(3) . . . . ?
O6 S2 C9 C8 166.2(2) . . . . ?
O6 S2 C9 C10 -18.3(3) . . . . ?
N4 C34 C35 O4 172.3(2) . . . . ?
N4 C34 C35 N5 -9.2(3) . . . . ?
N4 C34 C33 C32 -1.0(4) . . . . ?
N4 C30 C29 O3 -179.2(2) . . . . ?
N4 C30 C29 N3 0.9(3) . . . . ?
N4 C30 C31 C32 -1.0(4) . . . . ?
N1 C8 C7 C11 1.3(3) . . . . ?
N1 C8 C7 C6 180.0(2) . . . . ?
N1 C8 C9 S2 -3.5(4) . . . . ?
N1 C8 C9 C10 -179.1(3) . . . . ?
N1 C16 C11 C7 0.3(3) . . . . ?
N1 C16 C11 C12 -177.5(2) . . . . ?
N2 S1 C15 C16 75.2(2) . . . . ?
N2 S1 C15 C14 -102.5(2) . . . . ?
N6 S2 C9 C8 -78.2(2) . . . . ?
N6 S2 C9 C10 97.3(2) . . . . ?
C34 N4 C30 C29 -179.1(2) . . . . ?
C34 N4 C30 C31 0.4(3) . . . . ?
C34 C33 C32 C31 0.4(4) . . . . ?
C35 N5 C36 C37 70.1(3) . . . . ?
C35 C34 C33 C32 -179.6(2) . . . . ?
C37 C38 C39 C40 0.1(4) . . . . ?
C30 N4 C34 C35 179.2(2) . . . . ?
C30 N4 C34 C33 0.6(3) . . . . ?
C30 C31 C32 C33 0.6(4) . . . . ?
C26 C27 C22 C21 178.3(2) . . . . ?
C26 C27 C22 C23 -2.0(4) . . . . ?
C26 C25 C24 C23 -0.5(5) . . . . ?
C29 N3 C28 C26 -88.9(3) . . . . ?
C29 C30 C31 C32 178.6(2) . . . . ?
C8 N1 C16 C15 -177.8(3) . . . . ?
C8 N1 C16 C11 0.5(3) . . . . ?
C8 C7 C11 C16 -0.9(3) . . . . ?
C8 C7 C11 C12 176.4(3) . . . . ?
C8 C7 C6 C5 -0.2(4) . . . . ?
C8 C9 C10 C5 -0.9(4) . . . . ?
C36 N5 C35 O4 -4.0(4) . . . . ?
C36 N5 C35 C34 177.5(2) . . . . ?
C36 C37 C42 C41 178.7(2) . . . . ?
C36 C37 C38 C39 -178.3(2) . . . . ?
C7 C8 C9 S2 174.67(19) . . . . ?
C7 C8 C9 C10 -0.9(4) . . . . ?
C7 C11 C12 C13 -177.1(3) . . . . ?
C7 C6 C5 C10 -1.5(4) . . . . ?
C7 C6 C5 C4A -179.3(3) . . . . ?
C7 C6 C5 C4B 179.7(16) . . . . ?
C27 C26 C28 N3 -48.3(3) . . . . ?
C27 C26 C25 C24 -0.1(4) . . . . ?
C27 C22 C21 N2 89.3(3) . . . . ?
C27 C22 C23 C24 1.4(5) . . . . ?
C33 C34 C35 O4 -9.0(3) . . . . ?
C33 C34 C35 N5 169.5(2) . . . . ?
C15 S1 N2 C21 70.6(2) . . . . ?
C15 C16 C11 C7 178.8(2) . . . . ?
C15 C16 C11 C12 1.0(4) . . . . ?
C15 C14 C13 C12 1.1(4) . . . . ?
C15 C14 C13 C17A -179.0(5) . . . . ?
C15 C14 C13 C17B -176.4(7) . . . . ?
C16 N1 C8 C7 -1.1(3) . . . . ?
C16 N1 C8 C9 177.2(3) . . . . ?
C16 C15 C14 C13 -0.2(4) . . . . ?
C16 C11 C12 C13 0.0(4) . . . . ?
C14 C15 C16 N1 177.2(3) . . . . ?
C14 C15 C16 C11 -0.9(4) . . . . ?
C14 C13 C17A C19A -118.0(7) . . . . ?
C14 C13 C17A C20A 122.8(6) . . . . ?
C14 C13 C17A C18A 0.8(10) . . . . ?
C14 C13 C17B C19B -58.8(14) . . . . ?
C14 C13 C17B C20B -178.0(12) . . . . ?
C14 C13 C17B C18B 61.3(14) . . . . ?
C11 C7 C6 C5 178.1(3) . . . . ?
C11 C12 C13 C14 -1.0(4) . . . . ?
C11 C12 C13 C17A 179.1(5) . . . . ?
C11 C12 C13 C17B 176.4(7) . . . . ?
C9 S2 N6 C43 -61.0(3) . . . . ?
C9 C8 C7 C11 -177.3(2) . . . . ?
C9 C8 C7 C6 1.4(4) . . . . ?
C9 C10 C5 C6 2.1(4) . . . . ?
C9 C10 C5 C4A 179.9(3) . . . . ?
C9 C10 C5 C4B -179.2(17) . . . . ?
C6 C7 C11 C16 -179.4(3) . . . . ?
C6 C7 C11 C12 -2.1(5) . . . . ?
C6 C5 C4A C2A -169.2(4) . . . . ?
C6 C5 C4A C3A -50.2(6) . . . . ?
C6 C5 C4A C1A 70.7(6) . . . . ?
C6 C5 C4B C1B 128(3) . . . . ?
C6 C5 C4B C2B -115(3) . . . . ?
C6 C5 C4B C3B 6(3) . . . . ?
C28 N3 C29 O3 0.2(4) . . . . ?
C28 N3 C29 C30 -179.9(2) . . . . ?
C28 C26 C27 C22 -178.0(2) . . . . ?
C28 C26 C25 C24 179.2(3) . . . . ?
C12 C13 C17A C19A 61.8(8) . . . . ?
C12 C13 C17A C20A -57.3(9) . . . . ?
C12 C13 C17A C18A -179.3(7) . . . . ?
C12 C13 C17B C19B 123.8(12) . . . . ?
C12 C13 C17B C20B 4.6(16) . . . . ?
C12 C13 C17B C18B -116.1(12) . . . . ?
C41 C40 C39 C38 -1.3(4) . . . . ?
C42 C37 C36 N5 66.0(3) . . . . ?
C42 C37 C38 C39 0.7(4) . . . . ?
C42 C41 C40 C39 1.6(4) . . . . ?
C42 C41 C43 N6 -68.0(4) . . . . ?
C31 C30 C29 O3 1.2(4) . . . . ?
C31 C30 C29 N3 -178.7(2) . . . . ?
C10 C5 C4A C2A 13.1(6) . . . . ?
C10 C5 C4A C3A 132.1(4) . . . . ?
C10 C5 C4A C1A -107.0(5) . . . . ?
C10 C5 C4B C1B -51(3) . . . . ?
C10 C5 C4B C2B 66(3) . . . . ?
C10 C5 C4B C3B -173(3) . . . . ?
C38 C37 C36 N5 -115.0(3) . . . . ?
C38 C37 C42 C41 -0.4(4) . . . . ?
C21 C22 C23 C24 -178.9(3) . . . . ?
C25 C26 C27 C22 1.4(4) . . . . ?
C25 C26 C28 N3 132.4(3) . . . . ?
C25 C24 C23 C22 -0.2(5) . . . . ?
C40 C41 C42 C37 -0.8(4) . . . . ?
C40 C41 C43 N6 112.4(3) . . . . ?
C23 C22 C21 N2 -90.4(3) . . . . ?
C43 C41 C42 C37 179.6(2) . . . . ?
C43 C41 C40 C39 -178.8(3) . . . . ?

loop_
_smtbx_masks_void_nr
_smtbx_masks_void_average_x
_smtbx_masks_void_average_y
_smtbx_masks_void_average_z
_smtbx_masks_void_volume
_smtbx_masks_void_count_electrons
_smtbx_masks_void_content
1 0.250 0.594 0.371 609.0 173.4 '4 SOC2H6'
2 -0.250 -0.267 0.629 609.0 173.1 '4 SOC2H6'
3 0.250 -0.060 0.871 609.0 173.2 '4 SOC2H6'
4 -0.250 -0.526 0.129 609.0 173.2 '4 SOC2H6'
